data_7124893
loop_
_publ_author_name
'Das, Tapas'
'Kayet, Anirban'
'Mishra, Ruchika'
'Singh, Vinod K.'

_publ_section_title
;
 Highly fluorescent 1,2-dihydropyrimido[1,6-\a]indole: an efficient metal
 free synthesis and photophysical study.
;
_journal_issue 75
_journal_name_full 'Chemical communications (Cambridge, England)'
_journal_page_first 11231
_journal_page_last 11234
_journal_paper_doi 10.1039/c6cc05378e
_journal_volume 52
_journal_year 2016
_chemical_formula_sum 'C20 H16 Br N2 O2'
_chemical_formula_weight 396.26
_space_group_crystal_system monoclinic
_space_group_IT_number 14
_space_group_name_Hall '-P 2yn'
_space_group_name_H-M_alt 'P 1 21/n 1'
_atom_sites_solution_hydrogens geom
_audit_creation_method SHELXL-2014
_audit_update_record
;
2016-05-07 deposited with the CCDC.
2016-08-18 downloaded from the CCDC.
;
_cell_angle_alpha 90
_cell_angle_beta 112.403(2)
_cell_angle_gamma 90
_cell_formula_units_Z 8
_cell_length_a 21.0000(18)
_cell_length_b 7.6152(6)
_cell_length_c 23.7899(19)
_cell_measurement_reflns_used 6919
_cell_measurement_temperature 179(2)
_cell_measurement_theta_max 26.024
_cell_measurement_theta_min 2.568
_cell_volume 3517.3(5)
_computing_cell_refinement 'Bruker XSCANS'
_computing_data_collection 'Bruker XSCANS'
_computing_data_reduction 'Bruker SHELXTL'
_computing_structure_refinement 'SHELXL-2014 (Sheldrick, 2014)'
_computing_structure_solution SIR-92
_diffrn_ambient_temperature 179(2)
_diffrn_measured_fraction_theta_full 0.998
_diffrn_measured_fraction_theta_max 0.998
_diffrn_measurement_device_type 'Bruker P4'
_diffrn_measurement_method '\w scans'
_diffrn_radiation_type MoK\a
_diffrn_radiation_wavelength 0.71073
_diffrn_reflns_av_R_equivalents 0.0670
_diffrn_reflns_av_unetI/netI 0.0607
_diffrn_reflns_Laue_measured_fraction_full 0.998
_diffrn_reflns_Laue_measured_fraction_max 0.998
_diffrn_reflns_limit_h_max 25
_diffrn_reflns_limit_h_min -25
_diffrn_reflns_limit_k_max 9
_diffrn_reflns_limit_k_min -8
_diffrn_reflns_limit_l_max 29
_diffrn_reflns_limit_l_min -29
_diffrn_reflns_number 34501
_diffrn_reflns_point_group_measured_fraction_full 0.998
_diffrn_reflns_point_group_measured_fraction_max 0.998
_diffrn_reflns_theta_full 25.242
_diffrn_reflns_theta_max 26.024
_diffrn_reflns_theta_min 2.568
_diffrn_source 'sealed tube'
_exptl_absorpt_coefficient_mu 2.353
_exptl_absorpt_correction_T_max 0.858
_exptl_absorpt_correction_T_min 0.647
_exptl_absorpt_correction_type multi-scan
_exptl_absorpt_process_details SADABS
_exptl_crystal_colour Colourless
_exptl_crystal_density_diffrn 1.497
_exptl_crystal_description Prism
_exptl_crystal_F_000 1608
_exptl_crystal_size_max 0.180
_exptl_crystal_size_mid 0.120
_exptl_crystal_size_min 0.080
_refine_diff_density_max 0.632
_refine_diff_density_min -0.446
_refine_diff_density_rms 0.078
_refine_ls_extinction_method none
_refine_ls_goodness_of_fit_ref 1.031
_refine_ls_hydrogen_treatment constr
_refine_ls_matrix_type full
_refine_ls_number_parameters 451
_refine_ls_number_reflns 6919
_refine_ls_number_restraints 0
_refine_ls_restrained_S_all 1.031
_refine_ls_R_factor_all 0.0917
_refine_ls_R_factor_gt 0.0495
_refine_ls_shift/su_max 0.000
_refine_ls_shift/su_mean 0.000
_refine_ls_structure_factor_coef Fsqd
_refine_ls_weighting_details 'w=1/[\s^2^(Fo^2^)+(0.0411P)^2^+3.5264P] where P=(Fo^2^+2Fc^2^)/3'
_refine_ls_weighting_scheme calc
_refine_ls_wR_factor_gt 0.0940
_refine_ls_wR_factor_ref 0.1062
_reflns_Friedel_coverage 0.000
_reflns_number_gt 4689
_reflns_number_total 6919
_reflns_threshold_expression 'I > 2\s(I)'
_cod_data_source_file c6cc05378e2.cif
_cod_data_source_block shelx
_cod_original_sg_symbol_H-M 'P 21/n'
_cod_database_code 7124893
_shelx_space_group_comment
;
The symmetry employed for this shelxl refinement is uniquely defined
by the following loop, which should always be used as a source of
symmetry information in preference to the above space-group names.
They are only intended as comments.
;
_shelx_estimated_absorpt_t_min 0.677
_shelx_estimated_absorpt_t_max 0.834
_shelxl_version_number 2014-3

loop_
_space_group_symop_operation_xyz
'x, y, z'
'-x+1/2, y+1/2, -z+1/2'
'-x, -y, -z'
'x-1/2, -y-1/2, z-1/2'

loop_
_atom_site_label
_atom_site_type_symbol
_atom_site_fract_x
_atom_site_fract_y
_atom_site_fract_z
_atom_site_U_iso_or_equiv
_atom_site_adp_type
_atom_site_occupancy
_atom_site_site_symmetry_order
_atom_site_calc_flag
_atom_site_refinement_flags_posn
_atom_site_refinement_flags_adp
C1 C 0.77602(17) 0.1779(5) 0.30442(14) 0.0196(8) Uani 1 1 d . .
C2 C 0.84524(17) 0.1580(5) 0.33719(15) 0.0258(9) Uani 1 1 d . .
H2 H 0.8785 0.1304 0.3216 0.031 Uiso 1 1 calc R U
C3 C 0.85693(18) 0.1875(5) 0.39954(15) 0.0262(9) Uani 1 1 d . .
C4 C 0.79233(18) 0.2251(5) 0.40260(15) 0.0234(8) Uani 1 1 d . .
C5 C 0.7842(2) 0.2548(5) 0.45687(15) 0.0319(9) Uani 1 1 d . .
H5 H 0.7411 0.2764 0.4580 0.038 Uiso 1 1 calc R U
C6 C 0.8429(2) 0.2507(6) 0.50913(16) 0.0423(11) Uani 1 1 d . .
H6 H 0.8394 0.2703 0.5464 0.051 Uiso 1 1 calc R U
C7 C 0.9078(2) 0.2179(6) 0.50734(17) 0.0435(12) Uani 1 1 d . .
H7 H 0.9465 0.2180 0.5434 0.052 Uiso 1 1 calc R U
C8 C 0.9152(2) 0.1855(6) 0.45358(17) 0.0379(11) Uani 1 1 d . .
H8 H 0.9585 0.1626 0.4530 0.045 Uiso 1 1 calc R U
C9 C 0.73332(17) 0.1654(5) 0.24138(14) 0.0213(8) Uani 1 1 d . .
H9 H 0.7505 0.1188 0.2139 0.026 Uiso 1 1 calc R U
C10 C 0.66805(17) 0.2219(5) 0.22241(14) 0.0217(8) Uani 1 1 d . .
C11 C 0.61999(19) 0.2238(5) 0.15811(15) 0.0237(8) Uani 1 1 d . .
C12 C 0.6092(2) 0.1950(6) 0.05539(15) 0.0428(11) Uani 1 1 d . .
H12A H 0.5735 0.2835 0.0464 0.051 Uiso 1 1 calc R U
H12B H 0.5874 0.0813 0.0433 0.051 Uiso 1 1 calc R U
C13 C 0.6549(2) 0.2338(6) 0.02185(17) 0.0486(12) Uani 1 1 d . .
H13A H 0.6281 0.2345 -0.0211 0.073 Uiso 1 1 calc R U
H13B H 0.6761 0.3466 0.0341 0.073 Uiso 1 1 calc R U
H13C H 0.6899 0.1452 0.0310 0.073 Uiso 1 1 calc R U
C14 C 0.66966(16) 0.2252(4) 0.32501(14) 0.0184(8) Uani 1 1 d . .
H14 H 0.6579 0.3072 0.3513 0.022 Uiso 1 1 calc R U
C15 C 0.64034(17) 0.0463(5) 0.33027(14) 0.0196(8) Uani 1 1 d . .
C16 C 0.6772(2) -0.1067(5) 0.33447(16) 0.0307(9) Uani 1 1 d . .
H16 H 0.7220 -0.1002 0.3359 0.037 Uiso 1 1 calc R U
C17 C 0.6488(2) -0.2695(6) 0.3365(2) 0.0459(12) Uani 1 1 d . .
H17 H 0.6747 -0.3708 0.3397 0.055 Uiso 1 1 calc R U
C18 C 0.5821(2) -0.2818(6) 0.33385(19) 0.0457(12) Uani 1 1 d . .
H18 H 0.5628 -0.3913 0.3345 0.055 Uiso 1 1 calc R U
C19 C 0.5440(2) -0.1315(6) 0.33014(16) 0.0340(10) Uani 1 1 d . .
H19 H 0.4991 -0.1386 0.3285 0.041 Uiso 1 1 calc R U
C20 C 0.57365(18) 0.0299(5) 0.32886(14) 0.0230(8) Uani 1 1 d . .
C21 C 0.22570(18) -0.3749(5) 0.19660(15) 0.0238(8) Uani 1 1 d . .
C22 C 0.15647(18) -0.3534(5) 0.16559(15) 0.0285(9) Uani 1 1 d . .
H22 H 0.1241 -0.3289 0.1825 0.034 Uiso 1 1 calc R U
C23 C 0.14292(18) -0.3752(5) 0.10253(16) 0.0269(9) Uani 1 1 d . .
C24 C 0.20633(18) -0.4114(5) 0.09734(15) 0.0242(8) Uani 1 1 d . .
C25 C 0.2126(2) -0.4309(5) 0.04176(16) 0.0336(10) Uani 1 1 d . .
H25 H 0.2551 -0.4515 0.0392 0.040 Uiso 1 1 calc R U
C26 C 0.1532(2) -0.4185(6) -0.00960(17) 0.0399(11) Uani 1 1 d . .
H26 H 0.1555 -0.4316 -0.0476 0.048 Uiso 1 1 calc R U
C27 C 0.0897(2) -0.3866(6) -0.00577(18) 0.0442(11) Uani 1 1 d . .
H27 H 0.0506 -0.3797 -0.0414 0.053 Uiso 1 1 calc R U
C28 C 0.08323(19) -0.3652(6) 0.04907(17) 0.0376(10) Uani 1 1 d . .
H28 H 0.0404 -0.3447 0.0509 0.045 Uiso 1 1 calc R U
C29 C 0.27026(17) -0.3657(5) 0.25944(15) 0.0242(8) Uani 1 1 d . .
H29 H 0.2543 -0.3216 0.2881 0.029 Uiso 1 1 calc R U
C30 C 0.33514(18) -0.4216(5) 0.27615(15) 0.0239(8) Uani 1 1 d . .
C31 C 0.3855(2) -0.4216(5) 0.33977(16) 0.0282(9) Uani 1 1 d . .
C32 C 0.4016(2) -0.3828(6) 0.44313(16) 0.0464(12) Uani 1 1 d . .
H32A H 0.4251 -0.2706 0.4528 0.056 Uiso 1 1 calc R U
H32B H 0.4359 -0.4751 0.4522 0.056 Uiso 1 1 calc R U
C33 C 0.3578(3) -0.4082(7) 0.47961(18) 0.0572(14) Uani 1 1 d . .
H33A H 0.3864 -0.4051 0.5221 0.086 Uiso 1 1 calc R U
H33B H 0.3242 -0.3161 0.4703 0.086 Uiso 1 1 calc R U
H33C H 0.3349 -0.5197 0.4697 0.086 Uiso 1 1 calc R U
C34 C 0.32999(17) -0.4214(5) 0.17204(15) 0.0212(8) Uani 1 1 d . .
H34 H 0.3402 -0.5030 0.1447 0.025 Uiso 1 1 calc R U
C35 C 0.35985(17) -0.2428(5) 0.16710(14) 0.0192(8) Uani 1 1 d . .
C36 C 0.42497(17) -0.2290(5) 0.16416(14) 0.0223(8) Uani 1 1 d . .
C37 C 0.4554(2) -0.0692(5) 0.16323(16) 0.0294(9) Uani 1 1 d . .
H37 H 0.4987 -0.0640 0.1611 0.035 Uiso 1 1 calc R U
C38 C 0.4211(2) 0.0821(5) 0.16547(17) 0.0373(10) Uani 1 1 d . .
H38 H 0.4416 0.1906 0.1660 0.045 Uiso 1 1 calc R U
C39 C 0.3561(2) 0.0736(5) 0.16698(18) 0.0396(11) Uani 1 1 d . .
H39 H 0.3325 0.1765 0.1677 0.048 Uiso 1 1 calc R U
C40 C 0.3258(2) -0.0880(5) 0.16743(17) 0.0313(10) Uani 1 1 d . .
H40 H 0.2817 -0.0921 0.1680 0.038 Uiso 1 1 calc R U
N1 N 0.74387(13) 0.2243(4) 0.34379(12) 0.0204(7) Uani 1 1 d . .
N2 N 0.64129(14) 0.2948(4) 0.26279(12) 0.0209(7) Uani 1 1 d . .
N3 N 0.25586(14) -0.4171(4) 0.15531(12) 0.0219(7) Uani 1 1 d . .
N4 N 0.36032(15) -0.4921(4) 0.23432(12) 0.0232(7) Uani 1 1 d . .
O1 O 0.55915(12) 0.2515(3) 0.14292(10) 0.0333(7) Uani 1 1 d . .
O2 O 0.65172(12) 0.1950(4) 0.12013(10) 0.0307(6) Uani 1 1 d . .
O3 O 0.44617(13) -0.4499(4) 0.35299(11) 0.0376(7) Uani 1 1 d . .
O4 O 0.35632(13) -0.3886(4) 0.37941(10) 0.0344(7) Uani 1 1 d . .
Br1 Br 0.52165(2) 0.23456(5) 0.32905(2) 0.03449(13) Uani 1 1 d . .
Br2 Br 0.47492(2) -0.43589(5) 0.16135(2) 0.03496(13) Uani 1 1 d . .

loop_
_atom_site_aniso_label
_atom_site_aniso_U_11
_atom_site_aniso_U_22
_atom_site_aniso_U_33
_atom_site_aniso_U_23
_atom_site_aniso_U_13
_atom_site_aniso_U_12
C1 0.0179(18) 0.020(2) 0.0241(19) 0.0033(15) 0.0115(15) -0.0011(15)
C2 0.0151(19) 0.033(2) 0.030(2) 0.0038(17) 0.0101(16) 0.0034(17)
C3 0.0183(19) 0.029(2) 0.029(2) 0.0049(17) 0.0067(16) -0.0017(17)
C4 0.0228(19) 0.023(2) 0.0220(18) 0.0008(16) 0.0064(15) -0.0055(16)
C5 0.035(2) 0.034(2) 0.028(2) -0.0018(18) 0.0142(18) -0.0058(19)
C6 0.049(3) 0.054(3) 0.020(2) -0.0028(19) 0.0092(19) -0.014(2)
C7 0.033(2) 0.058(3) 0.026(2) 0.004(2) -0.0048(18) -0.014(2)
C8 0.022(2) 0.048(3) 0.037(2) 0.010(2) 0.0045(18) -0.002(2)
C9 0.023(2) 0.021(2) 0.0225(19) 0.0002(15) 0.0113(16) -0.0030(16)
C10 0.0198(19) 0.025(2) 0.0213(18) 0.0028(15) 0.0089(15) -0.0037(16)
C11 0.026(2) 0.020(2) 0.0238(19) 0.0020(16) 0.0080(16) -0.0017(17)
C12 0.047(3) 0.056(3) 0.017(2) -0.0025(19) 0.0034(18) -0.008(2)
C13 0.062(3) 0.058(3) 0.028(2) 0.005(2) 0.020(2) 0.007(3)
C14 0.0155(17) 0.021(2) 0.0213(17) -0.0013(15) 0.0096(14) 0.0015(15)
C15 0.0230(19) 0.022(2) 0.0172(17) 0.0000(15) 0.0113(15) -0.0015(17)
C16 0.035(2) 0.024(2) 0.043(2) -0.0001(18) 0.0271(19) -0.0019(19)
C17 0.062(3) 0.027(3) 0.074(3) -0.001(2) 0.053(3) -0.002(2)
C18 0.065(3) 0.025(3) 0.063(3) -0.012(2) 0.043(3) -0.017(2)
C19 0.030(2) 0.038(3) 0.039(2) -0.0056(19) 0.0186(19) -0.011(2)
C20 0.0197(19) 0.026(2) 0.0231(18) -0.0005(16) 0.0075(15) -0.0020(17)
C21 0.024(2) 0.022(2) 0.031(2) 0.0011(16) 0.0173(17) -0.0020(17)
C22 0.023(2) 0.035(2) 0.032(2) 0.0019(18) 0.0167(17) 0.0023(18)
C23 0.024(2) 0.026(2) 0.032(2) -0.0006(17) 0.0131(17) -0.0034(17)
C24 0.023(2) 0.023(2) 0.028(2) -0.0043(16) 0.0121(16) -0.0040(16)
C25 0.032(2) 0.038(3) 0.034(2) -0.0060(19) 0.0166(18) -0.0030(19)
C26 0.041(3) 0.049(3) 0.029(2) -0.0058(19) 0.0126(19) -0.003(2)
C27 0.031(2) 0.058(3) 0.033(2) -0.005(2) 0.0015(19) -0.002(2)
C28 0.019(2) 0.046(3) 0.045(3) 0.002(2) 0.0098(19) -0.0037(19)
C29 0.026(2) 0.024(2) 0.032(2) 0.0009(16) 0.0211(17) 0.0003(17)
C30 0.029(2) 0.020(2) 0.0276(19) 0.0021(16) 0.0158(16) -0.0027(16)
C31 0.030(2) 0.023(2) 0.035(2) 0.0021(17) 0.0160(18) -0.0017(18)
C32 0.054(3) 0.049(3) 0.029(2) -0.003(2) 0.007(2) -0.007(2)
C33 0.075(4) 0.068(4) 0.035(2) -0.002(2) 0.028(2) 0.011(3)
C34 0.0196(19) 0.021(2) 0.0278(19) -0.0011(16) 0.0141(15) 0.0015(16)
C35 0.0219(19) 0.021(2) 0.0182(17) 0.0006(15) 0.0111(14) -0.0025(16)
C36 0.0192(18) 0.025(2) 0.0239(18) 0.0017(16) 0.0097(15) -0.0003(17)
C37 0.026(2) 0.025(2) 0.038(2) 0.0023(18) 0.0128(17) -0.0098(18)
C38 0.051(3) 0.024(3) 0.042(2) 0.0022(19) 0.022(2) -0.015(2)
C39 0.059(3) 0.019(2) 0.057(3) 0.002(2) 0.040(2) 0.002(2)
C40 0.037(2) 0.025(2) 0.045(2) 0.0041(18) 0.0306(19) 0.0035(19)
N1 0.0134(15) 0.0270(18) 0.0210(15) -0.0018(13) 0.0068(12) -0.0019(13)
N2 0.0219(16) 0.0224(18) 0.0207(15) 0.0050(13) 0.0106(12) 0.0019(13)
N3 0.0172(15) 0.0256(18) 0.0270(16) -0.0017(13) 0.0130(13) -0.0042(13)
N4 0.0290(17) 0.0205(17) 0.0271(16) 0.0054(13) 0.0186(14) 0.0029(14)
O1 0.0189(14) 0.0468(19) 0.0307(14) 0.0060(13) 0.0055(11) -0.0003(12)
O2 0.0269(14) 0.0471(18) 0.0168(12) 0.0006(12) 0.0067(11) -0.0003(13)
O3 0.0253(15) 0.0482(19) 0.0406(15) 0.0032(13) 0.0139(12) 0.0001(13)
O4 0.0328(15) 0.0463(18) 0.0268(14) -0.0019(12) 0.0144(12) 0.0004(13)
Br1 0.0185(2) 0.0368(3) 0.0516(3) 0.00787(19) 0.01719(18) 0.00416(18)
Br2 0.0214(2) 0.0311(3) 0.0580(3) 0.0025(2) 0.02135(19) 0.00204(18)

loop_
_atom_type_symbol
_atom_type_description
_atom_type_scat_dispersion_real
_atom_type_scat_dispersion_imag
_atom_type_scat_source
C C 0.0033 0.0016 'International Tables Vol C Tables 4.2.6.8 and 6.1.1.4'
H H 0.0000 0.0000 'International Tables Vol C Tables 4.2.6.8 and 6.1.1.4'
N N 0.0061 0.0033 'International Tables Vol C Tables 4.2.6.8 and 6.1.1.4'
O O 0.0106 0.0060 'International Tables Vol C Tables 4.2.6.8 and 6.1.1.4'
Br Br -0.2901 2.4595 'International Tables Vol C Tables 4.2.6.8 and 6.1.1.4'

loop_
_geom_angle_atom_site_label_1
_geom_angle_atom_site_label_2
_geom_angle_atom_site_label_3
_geom_angle
C2 C1 N1 109.0(3)
C2 C1 C9 134.1(3)
N1 C1 C9 116.9(3)
C1 C2 C3 107.4(3)
C1 C2 H2 126.3
C3 C2 H2 126.3
C8 C3 C4 118.4(3)
C8 C3 C2 134.3(4)
C4 C3 C2 107.3(3)
N1 C4 C5 129.8(3)
N1 C4 C3 107.3(3)
C5 C4 C3 122.8(3)
C6 C5 C4 116.9(4)
C6 C5 H5 121.6
C4 C5 H5 121.6
C5 C6 C7 121.5(4)
C5 C6 H6 119.2
C7 C6 H6 119.2
C8 C7 C6 121.2(3)
C8 C7 H7 119.4
C6 C7 H7 119.4
C7 C8 C3 119.1(4)
C7 C8 H8 120.5
C3 C8 H8 120.5
C10 C9 C1 119.0(3)
C10 C9 H9 120.5
C1 C9 H9 120.5
C9 C10 N2 121.5(3)
C9 C10 C11 124.0(3)
N2 C10 C11 114.3(3)
O1 C11 O2 125.0(3)
O1 C11 C10 122.7(3)
O2 C11 C10 112.4(3)
O2 C12 C13 107.8(3)
O2 C12 H12A 110.1
C13 C12 H12A 110.1
O2 C12 H12B 110.1
C13 C12 H12B 110.1
H12A C12 H12B 108.5
C12 C13 H13A 109.5
C12 C13 H13B 109.5
H13A C13 H13B 109.5
C12 C13 H13C 109.5
H13A C13 H13C 109.5
H13B C13 H13C 109.5
N1 C14 N2 106.7(3)
N1 C14 C15 113.1(3)
N2 C14 C15 112.7(3)
N1 C14 H14 108.0
N2 C14 H14 108.0
C15 C14 H14 108.0
C16 C15 C20 117.2(3)
C16 C15 C14 121.9(3)
C20 C15 C14 120.9(3)
C15 C16 C17 121.4(4)
C15 C16 H16 119.3
C17 C16 H16 119.3
C18 C17 C16 120.1(4)
C18 C17 H17 119.9
C16 C17 H17 119.9
C19 C18 C17 120.0(4)
C19 C18 H18 120.0
C17 C18 H18 120.0
C18 C19 C20 118.9(4)
C18 C19 H19 120.6
C20 C19 H19 120.6
C19 C20 C15 122.4(4)
C19 C20 Br1 117.6(3)
C15 C20 Br1 119.9(3)
C22 C21 N3 108.8(3)
C22 C21 C29 134.1(3)
N3 C21 C29 117.1(3)
C21 C22 C23 107.4(3)
C21 C22 H22 126.3
C23 C22 H22 126.3
C28 C23 C24 118.5(3)
C28 C23 C22 134.1(4)
C24 C23 C22 107.4(3)
N3 C24 C25 130.0(3)
N3 C24 C23 107.3(3)
C25 C24 C23 122.7(3)
C26 C25 C24 117.1(4)
C26 C25 H25 121.4
C24 C25 H25 121.4
C25 C26 C27 121.4(4)
C25 C26 H26 119.3
C27 C26 H26 119.3
C28 C27 C26 121.8(4)
C28 C27 H27 119.1
C26 C27 H27 119.1
C27 C28 C23 118.4(4)
C27 C28 H28 120.8
C23 C28 H28 120.8
C30 C29 C21 118.8(3)
C30 C29 H29 120.6
C21 C29 H29 120.6
C29 C30 N4 122.0(3)
C29 C30 C31 123.7(3)
N4 C30 C31 114.3(3)
O3 C31 O4 125.0(3)
O3 C31 C30 122.5(3)
O4 C31 C30 112.5(3)
O4 C32 C33 107.4(3)
O4 C32 H32A 110.2
C33 C32 H32A 110.2
O4 C32 H32B 110.2
C33 C32 H32B 110.2
H32A C32 H32B 108.5
C32 C33 H33A 109.5
C32 C33 H33B 109.5
H33A C33 H33B 109.5
C32 C33 H33C 109.5
H33A C33 H33C 109.5
H33B C33 H33C 109.5
N3 C34 N4 106.9(3)
N3 C34 C35 112.9(3)
N4 C34 C35 111.8(3)
N3 C34 H34 108.4
N4 C34 H34 108.4
C35 C34 H34 108.4
C40 C35 C36 117.0(3)
C40 C35 C34 122.2(3)
C36 C35 C34 120.7(3)
C37 C36 C35 122.3(3)
C37 C36 Br2 117.6(3)
C35 C36 Br2 120.0(3)
C38 C37 C36 119.2(4)
C38 C37 H37 120.4
C36 C37 H37 120.4
C37 C38 C39 120.1(4)
C37 C38 H38 119.9
C39 C38 H38 119.9
C38 C39 C40 120.2(4)
C38 C39 H39 119.9
C40 C39 H39 119.9
C35 C40 C39 121.2(4)
C35 C40 H40 119.4
C39 C40 H40 119.4
C4 N1 C1 108.9(3)
C4 N1 C14 127.1(3)
C1 N1 C14 122.3(3)
C10 N2 C14 115.7(3)
C24 N3 C21 109.0(3)
C24 N3 C34 126.7(3)
C21 N3 C34 122.6(3)
C30 N4 C34 116.1(3)
C11 O2 C12 117.1(3)
C31 O4 C32 116.8(3)

loop_
_geom_bond_atom_site_label_1
_geom_bond_atom_site_label_2
_geom_bond_distance
C1 C2 1.371(4)
C1 N1 1.393(4)
C1 C9 1.427(4)
C2 C3 1.426(5)
C2 H2 0.9300
C3 C8 1.397(5)
C3 C4 1.415(5)
C4 N1 1.381(4)
C4 C5 1.384(5)
C5 C6 1.378(5)
C5 H5 0.9300
C6 C7 1.402(6)
C6 H6 0.9300
C7 C8 1.368(6)
C7 H7 0.9300
C8 H8 0.9300
C9 C10 1.340(5)
C9 H9 0.9300
C10 N2 1.400(4)
C10 C11 1.477(5)
C11 O1 1.206(4)
C11 O2 1.329(4)
C12 O2 1.456(4)
C12 C13 1.492(6)
C12 H12A 0.9700
C12 H12B 0.9700
C13 H13A 0.9600
C13 H13B 0.9600
C13 H13C 0.9600
C14 N1 1.448(4)
C14 N2 1.468(4)
C14 C15 1.520(5)
C14 H14 0.9800
C15 C16 1.381(5)
C15 C20 1.394(5)
C16 C17 1.384(5)
C16 H16 0.9300
C17 C18 1.382(6)
C17 H17 0.9300
C18 C19 1.380(6)
C18 H18 0.9300
C19 C20 1.384(5)
C19 H19 0.9300
C20 Br1 1.904(4)
C21 C22 1.367(5)
C21 N3 1.394(4)
C21 C29 1.432(5)
C22 C23 1.426(5)
C22 H22 0.9300
C23 C28 1.407(5)
C23 C24 1.411(5)
C24 N3 1.376(4)
C24 C25 1.386(5)
C25 C26 1.377(5)
C25 H25 0.9300
C26 C27 1.391(6)
C26 H26 0.9300
C27 C28 1.372(5)
C27 H27 0.9300
C28 H28 0.9300
C29 C30 1.335(5)
C29 H29 0.9300
C30 N4 1.399(4)
C30 C31 1.480(5)
C31 O3 1.210(4)
C31 O4 1.330(4)
C32 O4 1.451(4)
C32 C33 1.497(6)
C32 H32A 0.9700
C32 H32B 0.9700
C33 H33A 0.9600
C33 H33B 0.9600
C33 H33C 0.9600
C34 N3 1.453(4)
C34 N4 1.473(4)
C34 C35 1.521(5)
C34 H34 0.9800
C35 C40 1.381(5)
C35 C36 1.400(5)
C36 C37 1.379(5)
C36 Br2 1.908(4)
C37 C38 1.371(5)
C37 H37 0.9300
C38 C39 1.380(6)
C38 H38 0.9300
C39 C40 1.387(5)
C39 H39 0.9300
C40 H40 0.9300

loop_
_geom_torsion_atom_site_label_1
_geom_torsion_atom_site_label_2
_geom_torsion_atom_site_label_3
_geom_torsion_atom_site_label_4
_geom_torsion
N1 C1 C2 C3 1.8(4)
C9 C1 C2 C3 -180.0(4)
C1 C2 C3 C8 179.8(4)
C1 C2 C3 C4 0.1(4)
C8 C3 C4 N1 178.3(3)
C2 C3 C4 N1 -2.0(4)
C8 C3 C4 C5 -2.0(6)
C2 C3 C4 C5 177.7(3)
N1 C4 C5 C6 -178.7(4)
C3 C4 C5 C6 1.6(6)
C4 C5 C6 C7 -0.1(6)
C5 C6 C7 C8 -1.1(7)
C6 C7 C8 C3 0.7(6)
C4 C3 C8 C7 0.7(6)
C2 C3 C8 C7 -178.9(4)
C2 C1 C9 C10 -168.8(4)
N1 C1 C9 C10 9.4(5)
C1 C9 C10 N2 0.9(5)
C1 C9 C10 C11 176.9(3)
C9 C10 C11 O1 169.3(4)
N2 C10 C11 O1 -14.5(5)
C9 C10 C11 O2 -11.9(5)
N2 C10 C11 O2 164.4(3)
N1 C14 C15 C16 -18.3(4)
N2 C14 C15 C16 102.9(4)
N1 C14 C15 C20 164.0(3)
N2 C14 C15 C20 -74.8(4)
C20 C15 C16 C17 0.7(5)
C14 C15 C16 C17 -177.1(3)
C15 C16 C17 C18 0.6(6)
C16 C17 C18 C19 -1.1(7)
C17 C18 C19 C20 0.3(6)
C18 C19 C20 C15 1.0(5)
C18 C19 C20 Br1 -176.0(3)
C16 C15 C20 C19 -1.5(5)
C14 C15 C20 C19 176.3(3)
C16 C15 C20 Br1 175.5(2)
C14 C15 C20 Br1 -6.7(4)
N3 C21 C22 C23 -2.5(4)
C29 C21 C22 C23 178.5(4)
C21 C22 C23 C28 -178.5(4)
C21 C22 C23 C24 0.4(4)
C28 C23 C24 N3 -179.0(3)
C22 C23 C24 N3 1.9(4)
C28 C23 C24 C25 2.6(6)
C22 C23 C24 C25 -176.5(3)
N3 C24 C25 C26 -179.9(4)
C23 C24 C25 C26 -1.9(6)
C24 C25 C26 C27 0.4(6)
C25 C26 C27 C28 0.3(7)
C26 C27 C28 C23 0.3(7)
C24 C23 C28 C27 -1.7(6)
C22 C23 C28 C27 177.1(4)
C22 C21 C29 C30 169.4(4)
N3 C21 C29 C30 -9.5(5)
C21 C29 C30 N4 -1.4(5)
C21 C29 C30 C31 -178.8(3)
C29 C30 C31 O3 -169.7(4)
N4 C30 C31 O3 12.7(5)
C29 C30 C31 O4 10.7(5)
N4 C30 C31 O4 -166.9(3)
N3 C34 C35 C40 20.8(4)
N4 C34 C35 C40 -99.9(4)
N3 C34 C35 C36 -161.5(3)
N4 C34 C35 C36 77.8(4)
C40 C35 C36 C37 1.7(5)
C34 C35 C36 C37 -176.1(3)
C40 C35 C36 Br2 -178.4(3)
C34 C35 C36 Br2 3.8(4)
C35 C36 C37 C38 0.2(5)
Br2 C36 C37 C38 -179.7(3)
C36 C37 C38 C39 -1.7(6)
C37 C38 C39 C40 1.3(6)
C36 C35 C40 C39 -2.2(5)
C34 C35 C40 C39 175.6(3)
C38 C39 C40 C35 0.8(6)
C5 C4 N1 C1 -176.6(4)
C3 C4 N1 C1 3.1(4)
C5 C4 N1 C14 -11.5(6)
C3 C4 N1 C14 168.2(3)
C2 C1 N1 C4 -3.1(4)
C9 C1 N1 C4 178.3(3)
C2 C1 N1 C14 -169.1(3)
C9 C1 N1 C14 12.4(5)
N2 C14 N1 C4 157.4(3)
C15 C14 N1 C4 -78.2(4)
N2 C14 N1 C1 -39.3(4)
C15 C14 N1 C1 85.1(4)
C9 C10 N2 C14 -31.9(5)
C11 C10 N2 C14 151.8(3)
N1 C14 N2 C10 47.6(4)
C15 C14 N2 C10 -77.1(4)
C25 C24 N3 C21 174.8(4)
C23 C24 N3 C21 -3.5(4)
C25 C24 N3 C34 9.3(6)
C23 C24 N3 C34 -169.0(3)
C22 C21 N3 C24 3.8(4)
C29 C21 N3 C24 -177.0(3)
C22 C21 N3 C34 170.0(3)
C29 C21 N3 C34 -10.9(5)
N4 C34 N3 C24 -159.3(3)
C35 C34 N3 C24 77.3(4)
N4 C34 N3 C21 37.1(4)
C35 C34 N3 C21 -86.3(4)
C29 C30 N4 C34 31.6(5)
C31 C30 N4 C34 -150.8(3)
N3 C34 N4 C30 -46.0(4)
C35 C34 N4 C30 78.1(4)
O1 C11 O2 C12 -0.8(5)
C10 C11 O2 C12 -179.7(3)
C13 C12 O2 C11 157.3(3)
O3 C31 O4 C32 1.4(6)
C30 C31 O4 C32 -179.0(3)
C33 C32 O4 C31 -160.3(4)
